data_1502989
loop_
_publ_author_name
'Shackelford, Scott A.'
'Belletire, John L.'
'Boatz, Jerry A.'
'Schneider, Stefan'
'Wheaton, Amanda K.'
'Wight, Brett A.'
'Ammon, Herman L.'
'Peryshkov, Dmitry V.'
'Strauss, Steven H.'

_publ_section_title
;
 Bridged heterocyclium dicationic closo-icosahedral perfluoroborane,
 borane, and carborane salts via aqueous, open-air benchtop synthesis.
;
_journal_issue 12
_journal_name_full 'Organic letters'
_journal_page_first 2714
_journal_page_last 2717
_journal_paper_doi 10.1021/ol100752y
_journal_volume 12
_journal_year 2010
_chemical_formula_sum 'C8 H14 B12 F12 N8'
_chemical_formula_weight 579.99
_chemical_name_systematic
; 
 ? 
;
_space_group_IT_number 14
_symmetry_cell_setting monoclinic
_symmetry_space_group_name_Hall '-P 2yn'
_symmetry_space_group_name_H-M 'P 1 21/n 1'
_atom_sites_solution_hydrogens geom
_atom_sites_solution_primary direct
_atom_sites_solution_secondary difmap
_audit_creation_method SHELXL-97
_cell_angle_alpha 90.00
_cell_angle_beta 110.8470(10)
_cell_angle_gamma 90.00
_cell_formula_units_Z 2
_cell_length_a 8.3183(2)
_cell_length_b 13.3108(3)
_cell_length_c 10.9935(3)
_cell_measurement_temperature 296(2)
_cell_volume 1137.55(5)
_computing_structure_refinement 'SHELXL-97 (Sheldrick, 2008)'
_computing_structure_solution 'SHELXS-97 (Sheldrick, 2008)'
_diffrn_ambient_temperature 296(2)
_diffrn_measured_fraction_theta_full 0.997
_diffrn_measured_fraction_theta_max 0.997
_diffrn_radiation_monochromator graphite
_diffrn_radiation_source 'fine-focus sealed tube'
_diffrn_radiation_type MoK\a
_diffrn_radiation_wavelength 0.71073
_diffrn_reflns_av_R_equivalents 0.0359
_diffrn_reflns_av_sigmaI/netI 0.0180
_diffrn_reflns_limit_h_max 10
_diffrn_reflns_limit_h_min -10
_diffrn_reflns_limit_k_max 16
_diffrn_reflns_limit_k_min -16
_diffrn_reflns_limit_l_max 13
_diffrn_reflns_limit_l_min -13
_diffrn_reflns_number 21415
_diffrn_reflns_theta_full 25.46
_diffrn_reflns_theta_max 25.46
_diffrn_reflns_theta_min 2.50
_exptl_absorpt_coefficient_mu 0.168
_exptl_absorpt_correction_T_max 0.745
_exptl_absorpt_correction_T_min 0.702
_exptl_absorpt_correction_type multi-scan
_exptl_crystal_colour colourless
_exptl_crystal_density_diffrn 1.693
_exptl_crystal_density_method 'not measured'
_exptl_crystal_F_000 572
_exptl_crystal_size_max 0.2
_exptl_crystal_size_mid 0.1
_exptl_crystal_size_min 0.1
_refine_diff_density_max 0.268
_refine_diff_density_min -0.187
_refine_diff_density_rms 0.039
_refine_ls_extinction_method none
_refine_ls_goodness_of_fit_ref 1.041
_refine_ls_hydrogen_treatment mixed
_refine_ls_matrix_type full
_refine_ls_number_parameters 289
_refine_ls_number_reflns 2099
_refine_ls_number_restraints 398
_refine_ls_restrained_S_all 0.953
_refine_ls_R_factor_all 0.0539
_refine_ls_R_factor_gt 0.0385
_refine_ls_shift/su_max 0.065
_refine_ls_shift/su_mean 0.002
_refine_ls_structure_factor_coef Fsqd
_refine_ls_weighting_details 'calc w=1/[\s^2^(Fo^2^)+(0.0555P)^2^+0.4229P] where P=(Fo^2^+2Fc^2^)/3'
_refine_ls_weighting_scheme calc
_refine_ls_wR_factor_gt 0.1023
_refine_ls_wR_factor_ref 0.1129
_reflns_number_gt 1600
_reflns_number_total 2099
_reflns_threshold_expression >2sigma(I)
_cod_data_source_file ol100752y_si_002.cif
_cod_data_source_block 1AT2BEBF
_cod_original_sg_symbol_H-M P21/n
_cod_database_code 1502989

loop_
_symmetry_equiv_pos_as_xyz
'x, y, z'
'-x+1/2, y+1/2, -z+1/2'
'-x, -y, -z'
'x-1/2, -y-1/2, z-1/2'

loop_
_atom_site_label
_atom_site_type_symbol
_atom_site_fract_x
_atom_site_fract_y
_atom_site_fract_z
_atom_site_U_iso_or_equiv
_atom_site_adp_type
_atom_site_occupancy
_atom_site_symmetry_multiplicity
_atom_site_calc_flag
_atom_site_refinement_flags
_atom_site_disorder_assembly
_atom_site_disorder_group
F1 F 0.2076(2) 0.30510(13) 0.52162(15) 0.0593(5) Uani 0.854(3) 1 d PU A 1
F2 F 0.2175(2) 0.48434(15) 0.32497(15) 0.0677(5) Uani 0.854(3) 1 d PU A 1
F3 F 0.17823(19) 0.69472(12) 0.46501(17) 0.0649(5) Uani 0.854(3) 1 d PU A 1
F4 F 0.1373(2) 0.64093(11) 0.73655(14) 0.0648(5) Uani 0.854(3) 1 d PU A 1
F5 F 0.1525(5) 0.39911(17) 0.7693(3) 0.0552(6) Uani 0.854(3) 1 d PU A 1
F6 F 0.3913(2) 0.51255(16) 0.6374(2) 0.0598(5) Uani 0.854(3) 1 d PU A 1
B6 B 0.2161(5) 0.5066(3) 0.5753(4) 0.0408(8) Uani 0.854(3) 1 d PU A 1
B4 B 0.0736(4) 0.5780(2) 0.6308(3) 0.0412(6) Uani 0.854(3) 1 d PU . 1
B5 B 0.0816(3) 0.44286(16) 0.64648(19) 0.0444(5) Uani 0.854(3) 1 d PU . 1
B3 B 0.0970(4) 0.6081(2) 0.4791(3) 0.0426(6) Uani 0.854(3) 1 d PU . 1
B2 B 0.1203(4) 0.4920(3) 0.4032(3) 0.0433(6) Uani 0.854(3) 1 d PU . 1
B1 B 0.1129(4) 0.3916(2) 0.5091(3) 0.0397(7) Uani 0.854(3) 1 d PU . 1
F1A F 0.2845(14) 0.3518(9) 0.5037(10) 0.071(3) Uani 0.146(3) 1 d PU A 2
F2A F 0.2620(12) 0.5717(12) 0.3822(12) 0.102(5) Uani 0.146(3) 1 d PU A 2
F3A F 0.1074(15) 0.7221(7) 0.5425(13) 0.091(4) Uani 0.146(3) 1 d PU A 2
F4A F 0.0316(18) 0.5899(11) 0.7663(9) 0.103(5) Uani 0.146(3) 1 d PU A 2
F5A F 0.145(3) 0.3635(13) 0.7393(17) 0.065(4) Uani 0.146(3) 1 d PU A 2
F6A F 0.3627(15) 0.5431(10) 0.6889(14) 0.075(4) Uani 0.146(3) 1 d PU A 2
B1A B 0.156(3) 0.4262(17) 0.500(2) 0.050(3) Uani 0.146(3) 1 d PU . 2
B2A B 0.143(2) 0.5435(18) 0.442(2) 0.051(3) Uani 0.146(3) 1 d PU . 2
B3A B 0.052(3) 0.6209(13) 0.527(2) 0.052(3) Uani 0.146(3) 1 d PU . 2
B4A B 0.009(3) 0.5453(16) 0.6391(17) 0.050(3) Uani 0.146(3) 1 d PU . 2
B5A B 0.0816(3) 0.44286(16) 0.64648(19) 0.0444(5) Uani 0.146(3) 1 d PU . 2
B6A B 0.190(3) 0.5244(19) 0.601(3) 0.046(3) Uani 0.146(3) 1 d PU A 2
N1 N 0.8281(2) 0.27322(13) 0.81632(17) 0.0572(5) Uani 1 1 d . . .
N2 N 0.8651(2) 0.34688(14) 0.90170(17) 0.0580(5) Uani 1 1 d . . .
N3 N 0.71360(19) 0.38861(12) 0.88273(16) 0.0512(4) Uani 1 1 d . . .
N4 N 0.9539(3) 0.20864(19) 0.8034(3) 0.0784(6) Uani 1 1 d . . .
C1 C 0.5862(3) 0.34058(16) 0.79025(19) 0.0560(5) Uani 1 1 d . . .
H1 H 0.4694 0.3554 0.7624 0.067 Uiso 1 1 calc R . .
C2 C 0.6613(3) 0.26635(17) 0.7457(2) 0.0597(5) Uani 1 1 d . . .
H2 H 0.6080 0.2204 0.6799 0.072 Uiso 1 1 calc R . .
C4 C 0.5637(3) 0.46844(17) 1.01174(19) 0.0572(5) Uani 1 1 d . . .
H4 H 0.5686 0.4141 1.0662 0.069 Uiso 1 1 calc R . .
C3 C 0.7017(3) 0.47891(18) 0.9558(2) 0.0644(6) Uani 1 1 d . . .
H3A H 0.6777 0.5367 0.8984 0.077 Uiso 1 1 calc R . .
H3B H 0.8110 0.4902 1.0255 0.077 Uiso 1 1 calc R . .
H5 H 0.978(4) 0.168(3) 0.882(3) 0.112(11) Uiso 1 1 d . . .
H6 H 1.046(5) 0.249(3) 0.862(4) 0.158(17) Uiso 1 1 d . . .

loop_
_atom_site_aniso_label
_atom_site_aniso_U_11
_atom_site_aniso_U_22
_atom_site_aniso_U_33
_atom_site_aniso_U_23
_atom_site_aniso_U_13
_atom_site_aniso_U_12
F1 0.0634(10) 0.0505(9) 0.0556(9) -0.0038(7) 0.0107(7) 0.0184(7)
F2 0.0656(10) 0.0875(13) 0.0644(9) 0.0094(8) 0.0410(8) 0.0105(8)
F3 0.0584(9) 0.0545(9) 0.0735(10) 0.0135(7) 0.0135(7) -0.0192(7)
F4 0.0716(10) 0.0570(9) 0.0465(8) -0.0173(7) -0.0027(7) 0.0069(7)
F5 0.0615(11) 0.0577(14) 0.0376(11) 0.0100(9) 0.0069(9) 0.0013(12)
F6 0.0312(8) 0.0623(12) 0.0729(13) 0.0076(9) 0.0026(7) -0.0033(7)
B6 0.0315(16) 0.0414(16) 0.0451(17) 0.0016(12) 0.0082(11) -0.0013(11)
B4 0.0392(14) 0.0403(14) 0.0360(13) -0.0045(10) 0.0036(11) -0.0007(11)
B5 0.0410(10) 0.0496(11) 0.0388(10) 0.0075(9) 0.0096(8) 0.0009(9)
B3 0.0394(15) 0.0398(14) 0.0437(15) 0.0040(11) 0.0087(11) -0.0055(11)
B2 0.0402(15) 0.0517(16) 0.0401(13) 0.0016(12) 0.0169(11) 0.0025(13)
B1 0.0396(16) 0.0353(14) 0.0380(13) -0.0017(11) 0.0064(11) 0.0021(11)
F1A 0.067(6) 0.074(7) 0.063(5) 0.001(5) 0.014(5) 0.034(5)
F2A 0.056(6) 0.156(12) 0.108(8) 0.072(9) 0.048(6) 0.020(6)
F3A 0.086(7) 0.044(4) 0.107(9) -0.001(5) -0.008(6) -0.013(4)
F4A 0.114(10) 0.135(11) 0.041(5) -0.018(5) 0.005(5) 0.062(9)
F5A 0.048(6) 0.087(10) 0.054(9) 0.024(7) 0.009(6) 0.006(8)
F6A 0.039(5) 0.075(8) 0.086(8) 0.009(6) -0.010(5) -0.008(5)
B1A 0.045(9) 0.053(6) 0.050(7) 0.002(5) 0.017(6) 0.016(6)
B2A 0.041(7) 0.054(7) 0.061(6) 0.011(6) 0.025(5) -0.006(7)
B3A 0.048(9) 0.036(5) 0.061(10) -0.003(5) 0.006(6) -0.001(5)
B4A 0.047(8) 0.058(7) 0.047(7) -0.018(6) 0.017(6) -0.003(7)
B5A 0.0410(10) 0.0496(11) 0.0388(10) 0.0075(9) 0.0096(8) 0.0009(9)
B6A 0.026(6) 0.050(6) 0.052(6) 0.000(5) 0.003(5) -0.003(4)
N1 0.0577(11) 0.0559(10) 0.0645(11) 0.0171(9) 0.0298(9) 0.0121(8)
N2 0.0413(9) 0.0698(12) 0.0644(11) 0.0169(9) 0.0208(8) 0.0065(8)
N3 0.0416(8) 0.0600(10) 0.0544(9) 0.0115(8) 0.0201(7) 0.0071(7)
N4 0.0721(14) 0.0691(14) 0.1032(17) 0.0193(13) 0.0425(13) 0.0259(11)
C1 0.0444(10) 0.0659(13) 0.0537(11) 0.0123(10) 0.0125(9) 0.0082(9)
C2 0.0581(13) 0.0609(13) 0.0593(12) 0.0109(10) 0.0199(10) 0.0051(10)
C4 0.0550(11) 0.0666(13) 0.0492(11) 0.0051(10) 0.0176(9) 0.0031(9)
C3 0.0516(12) 0.0726(15) 0.0703(14) -0.0071(11) 0.0232(11) -0.0053(10)

loop_
_atom_type_symbol
_atom_type_description
_atom_type_scat_dispersion_real
_atom_type_scat_dispersion_imag
_atom_type_scat_source
C C 0.0033 0.0016 'International Tables Vol C Tables 4.2.6.8 and 6.1.1.4'
H H 0.0000 0.0000 'International Tables Vol C Tables 4.2.6.8 and 6.1.1.4'
N N 0.0061 0.0033 'International Tables Vol C Tables 4.2.6.8 and 6.1.1.4'
B B 0.0013 0.0007 'International Tables Vol C Tables 4.2.6.8 and 6.1.1.4'
F F 0.0171 0.0103 'International Tables Vol C Tables 4.2.6.8 and 6.1.1.4'

loop_
_geom_angle_atom_site_label_1
_geom_angle_atom_site_label_2
_geom_angle_atom_site_label_3
_geom_angle
_geom_angle_site_symmetry_1
_geom_angle_site_symmetry_3
F6 B6 B1 121.6(2) . .
F6 B6 B3 121.2(3) . .
B1 B6 B3 108.9(2) . .
F6 B6 B2 121.9(2) . .
B1 B6 B2 60.24(18) . .
B3 B6 B2 60.64(18) . .
F6 B6 B4 121.0(3) . .
B1 B6 B4 108.3(2) . .
B3 B6 B4 60.25(17) . .
B2 B6 B4 108.7(2) . .
F6 B6 B5 121.8(3) . .
B1 B6 B5 59.01(18) . .
B3 B6 B5 108.5(2) . .
B2 B6 B5 107.4(2) . .
B4 B6 B5 60.61(16) . .
F4 B4 B2 122.8(2) . 3_566
F4 B4 B6 120.6(2) . .
B2 B4 B6 108.1(2) 3_566 .
F4 B4 B3 120.9(2) . .
B2 B4 B3 108.16(18) 3_566 .
B6 B4 B3 59.75(18) . .
F4 B4 B1 122.7(2) . 3_566
B2 B4 B1 59.86(15) 3_566 3_566
B6 B4 B1 107.6(2) . 3_566
B3 B4 B1 60.01(16) . 3_566
F4 B4 B5 122.37(19) . .
B2 B4 B5 59.99(15) 3_566 .
B6 B4 B5 59.80(16) . .
B3 B4 B5 107.41(18) . .
B1 B4 B5 107.26(18) 3_566 .
F5 B5 B1 121.9(2) . .
F5 B5 B3 123.0(2) . 3_566
B1 B5 B3 61.30(17) . 3_566
F5 B5 B6 120.4(2) . .
B1 B5 B6 60.15(15) . .
B3 B5 B6 108.86(19) 3_566 .
F5 B5 B2 121.6(2) . 3_566
B1 B5 B2 109.57(16) . 3_566
B3 B5 B2 60.77(15) 3_566 3_566
B6 B5 B2 107.49(18) . 3_566
F5 B5 B4 119.80(18) . .
B1 B5 B4 108.43(17) . .
B3 B5 B4 108.44(15) 3_566 .
B6 B5 B4 59.59(15) . .
B2 B5 B4 59.37(15) 3_566 .
F3 B3 B5 123.1(2) . 3_566
F3 B3 B6 120.7(2) . .
B5 B3 B6 107.9(2) 3_566 .
F3 B3 B4 120.9(2) . .
B5 B3 B4 107.58(19) 3_566 .
B6 B3 B4 60.00(15) . .
F3 B3 B1 122.5(2) . 3_566
B5 B3 B1 59.19(15) 3_566 3_566
B6 B3 B1 107.9(2) . 3_566
B4 B3 B1 60.20(16) . 3_566
F3 B3 B2 122.0(3) . .
B5 B3 B2 60.43(15) 3_566 .
B6 B3 B2 59.68(16) . .
B4 B3 B2 107.73(18) . .
B1 B3 B2 107.64(19) 3_566 .
F2 B2 B6 122.0(2) . .
F2 B2 B4 121.2(2) . 3_566
B6 B2 B4 108.0(2) . 3_566
F2 B2 B1 121.0(2) . .
B6 B2 B1 59.77(16) . .
B4 B2 B1 60.52(17) 3_566 .
F2 B2 B5 122.64(19) . 3_566
B6 B2 B5 106.63(19) . 3_566
B4 B2 B5 60.64(14) 3_566 3_566
B1 B2 B5 108.29(19) . 3_566
F2 B2 B3 122.5(3) . .
B6 B2 B3 59.68(17) . .
B4 B2 B3 107.87(19) 3_566 .
B1 B2 B3 107.78(19) . .
B5 B2 B3 58.80(14) 3_566 .
F1 B1 B5 119.6(2) . .
F1 B1 B6 120.3(2) . .
B5 B1 B6 60.83(15) . .
F1 B1 B2 122.7(2) . .
B5 B1 B2 108.64(19) . .
B6 B1 B2 59.98(18) . .
F1 B1 B3 122.1(2) . 3_566
B5 B1 B3 59.51(16) . 3_566
B6 B1 B3 108.0(2) . 3_566
B2 B1 B3 107.8(2) . 3_566
F1 B1 B4 124.3(2) . 3_566
B5 B1 B4 107.50(19) . 3_566
B6 B1 B4 107.4(2) . 3_566
B2 B1 B4 59.61(16) . 3_566
B3 B1 B4 59.78(16) 3_566 3_566
F1A B1A B2A 126.7(16) . .
F1A B1A B6A 124.5(17) . .
B2A B1A B6A 60.0(14) . .
F1A B1A B4A 122.2(15) . 3_566
B2A B1A B4A 61.6(12) . 3_566
B6A B1A B4A 108.5(16) . 3_566
F1A B1A B3A 115.6(16) . 3_566
B2A B1A B3A 109.8(14) . 3_566
B6A B1A B3A 108.2(16) . 3_566
B4A B1A B3A 59.7(13) 3_566 3_566
F2A B2A B6A 125.5(15) . .
F2A B2A B1A 117.5(17) . .
B6A B2A B1A 60.0(12) . .
F2A B2A B3A 127.0(18) . .
B6A B2A B3A 60.5(13) . .
B1A B2A B3A 109.1(13) . .
F2A B2A B4A 116.6(18) . 3_566
B6A B2A B4A 107.0(14) . 3_566
B1A B2A B4A 59.7(13) . 3_566
B3A B2A B4A 107.8(12) . 3_566
F2A B2A B5A 119.5(12) . 3_566
B6A B2A B5A 113.3(13) . 3_566
B1A B2A B5A 102.5(12) . 3_566
B3A B2A B5A 70.2(10) . 3_566
B4A B2A B5A 50.0(8) 3_566 3_566
F3A B3A B6A 121.4(15) . .
F3A B3A B4A 127.9(17) . .
B6A B3A B4A 60.1(12) . .
F3A B3A B2A 116.3(17) . .
B6A B3A B2A 58.0(12) . .
B4A B3A B2A 106.4(12) . .
F3A B3A B1A 128.0(15) . 3_566
B6A B3A B1A 105.4(15) . 3_566
B4A B3A B1A 58.0(12) . 3_566
B2A B3A B1A 106.7(13) . 3_566
F3A B3A B5A 123.8(14) . 3_566
B6A B3A B5A 100.6(12) . 3_566
B4A B3A B5A 104.1(11) . 3_566
B2A B3A B5A 55.9(8) . 3_566
B1A B3A B5A 61.0(9) 3_566 3_566
F4A B4A B1A 123.9(14) . 3_566
F4A B4A B6A 117.7(16) . .
B1A B4A B6A 108.5(15) 3_566 .
F4A B4A B3A 117.0(17) . .
B1A B4A B3A 62.3(12) 3_566 .
B6A B4A B3A 59.9(13) . .
F4A B4A B2A 126.2(17) . 3_566
B1A B4A B2A 58.7(12) 3_566 3_566
B6A B4A B2A 108.0(15) . 3_566
B3A B4A B2A 109.5(13) . 3_566
F6A B6A B2A 118.8(18) . .
F6A B6A B1A 118.2(17) . .
B2A B6A B1A 59.9(14) . .
F6A B6A B4A 124.3(18) . .
B2A B6A B4A 109.1(16) . .
B1A B6A B4A 109.2(18) . .
F6A B6A B3A 121.8(18) . .
B2A B6A B3A 61.5(14) . .
B1A B6A B3A 109.9(17) . .
B4A B6A B3A 60.0(13) . .
N2 N1 C2 113.48(17) . .
N2 N1 N4 122.42(19) . .
C2 N1 N4 124.1(2) . .
N1 N2 N3 103.42(16) . .
N2 N3 C1 111.75(18) . .
N2 N3 C3 120.19(17) . .
C1 N3 C3 128.02(17) . .
N1 N4 H5 100.0(18) . .
N1 N4 H6 92(2) . .
H5 N4 H6 81(3) . .
N3 C1 C2 106.30(18) . .
N3 C1 H1 126.9 . .
C2 C1 H1 126.9 . .
N1 C2 C1 105.0(2) . .
N1 C2 H2 127.5 . .
C1 C2 H2 127.5 . .
C4 C4 C3 123.3(3) 3_667 .
C4 C4 H4 118.3 3_667 .
C3 C4 H4 118.3 . .
N3 C3 C4 111.18(18) . .
N3 C3 H3A 109.4 . .
C4 C3 H3A 109.4 . .
N3 C3 H3B 109.4 . .
C4 C3 H3B 109.4 . .
H3A C3 H3B 108.0 . .

loop_
_geom_bond_atom_site_label_1
_geom_bond_atom_site_label_2
_geom_bond_distance
_geom_bond_site_symmetry_2
F1 B1 1.374(3) .
F2 B2 1.377(3) .
F3 B3 1.372(3) .
F4 B4 1.377(3) .
F5 B5 1.394(3) .
F6 B6 1.374(4) .
B6 B1 1.779(4) .
B6 B3 1.783(4) .
B6 B2 1.783(5) .
B6 B4 1.788(4) .
B6 B5 1.791(4) .
B4 B2 1.783(4) 3_566
B4 B3 1.792(4) .
B4 B1 1.800(4) 3_566
B4 B5 1.806(4) .
B5 B1 1.759(4) .
B5 B3 1.765(3) 3_566
B5 B2 1.794(3) 3_566
B3 B5 1.765(3) 3_566
B3 B1 1.796(4) 3_566
B3 B2 1.800(4) .
B2 B4 1.783(4) 3_566
B2 B1 1.788(4) .
B2 B5 1.794(3) 3_566
B1 B3 1.796(4) 3_566
B1 B4 1.800(4) 3_566
F1A B1A 1.45(2) .
F2A B2A 1.417(18) .
F3A B3A 1.414(19) .
F4A B4A 1.467(19) .
F6A B6A 1.44(3) .
B1A B2A 1.68(3) .
B1A B6A 1.68(3) .
B1A B4A 1.69(3) 3_566
B1A B3A 1.77(3) 3_566
B2A B6A 1.68(3) .
B2A B3A 1.74(3) .
B2A B4A 1.72(3) 3_566
B2A B5A 1.781(17) 3_566
B3A B6A 1.72(3) .
B3A B4A 1.72(3) .
B3A B1A 1.77(3) 3_566
B3A B5A 2.02(2) 3_566
B4A B1A 1.69(3) 3_566
B4A B6A 1.73(3) .
B4A B2A 1.72(3) 3_566
N1 N2 1.316(2) .
N1 C2 1.330(3) .
N1 N4 1.400(3) .
N2 N3 1.324(2) .
N3 C1 1.341(3) .
N3 C3 1.469(3) .
N4 H5 0.97(3) .
N4 H6 0.97(4) .
C1 C2 1.351(3) .
C1 H1 0.9300 .
C2 H2 0.9300 .
C4 C4 1.304(4) 3_667
C4 C3 1.489(3) .
C4 H4 0.9300 .
C3 H3A 0.9700 .
C3 H3B 0.9700 .
